data_2201834
loop_
_publ_author_name
'Vande Velde, Christophe M.L.'
'Baeke, Jan K.'
'Geise, Herman J.'
'Blockhuys, Frank'

_publ_section_title
;
 1,4-Bis(2-phenylethoxy)benzene
;
_journal_issue 6
_journal_name_full 'Acta Crystallographica Section E'
_journal_page_first o823
_journal_page_last o824
_journal_paper_doi 10.1107/S1600536803009966
_journal_volume 59
_journal_year 2003
_chemical_formula_iupac 'C22 H22 O2'
_chemical_formula_moiety 'C22 H22 O2'
_chemical_formula_sum 'C22 H22 O2'
_chemical_formula_weight 318.40
_chemical_melting_point 335.15
_chemical_name_systematic
;
 ?
;
_space_group_IT_number 14
_symmetry_cell_setting monoclinic
_symmetry_space_group_name_Hall '-P 2ybc'
_symmetry_space_group_name_H-M 'P 1 21/c 1'
_atom_sites_solution_hydrogens geom
_atom_sites_solution_primary direct
_atom_sites_solution_secondary difmap
_audit_creation_method SHELXL-97
_cell_angle_alpha 90.00
_cell_angle_beta 103.311(16)
_cell_angle_gamma 90.00
_cell_formula_units_Z 2
_cell_length_a 8.9286(17)
_cell_length_b 11.3470(11)
_cell_length_c 8.925(2)
_cell_measurement_reflns_used 25
_cell_measurement_temperature 293(2)
_cell_measurement_theta_max 16
_cell_measurement_theta_min 5
_cell_volume 879.9(3)
_computing_cell_refinement 'CAD-4 EXPRESS'
_computing_data_collection 'CAD-4 EXPRESS (Enraf Nonius, 1994)'
_computing_data_reduction 'XCAD4 (Harms, 1996)'
_computing_molecular_graphics 'ORTEP-3 (Farrugia, 1997)'
_computing_publication_material 'WinGX (Farrugia, 1999)'
_computing_structure_refinement 'SHELXL97 (Sheldrick, 1997)'
_computing_structure_solution 'SHELXS97 (Sheldrick, 1997)'
_diffrn_ambient_temperature 293(2)
_diffrn_measured_fraction_theta_full 1.000
_diffrn_measured_fraction_theta_max 1.000
_diffrn_measurement_device '\k-geometry diffractometer'
_diffrn_measurement_device_type 'Enraf-Nonius CAD-4'
_diffrn_measurement_method 'non-profiled \w/2\q'
_diffrn_radiation_monochromator graphite
_diffrn_radiation_source 'fine-focus sealed tube'
_diffrn_radiation_type MoK\a
_diffrn_radiation_wavelength 0.71073
_diffrn_reflns_av_R_equivalents 0.0833
_diffrn_reflns_av_sigmaI/netI 0.0907
_diffrn_reflns_limit_h_max 12
_diffrn_reflns_limit_h_min -13
_diffrn_reflns_limit_k_max 16
_diffrn_reflns_limit_k_min -16
_diffrn_reflns_limit_l_max 13
_diffrn_reflns_limit_l_min 0
_diffrn_reflns_number 6278
_diffrn_reflns_theta_full 31.97
_diffrn_reflns_theta_max 31.97
_diffrn_reflns_theta_min 2.34
_diffrn_standards_decay_% -1
_diffrn_standards_interval_time 3600
_diffrn_standards_number 3
_exptl_absorpt_coefficient_mu 0.075
_exptl_absorpt_correction_type none
_exptl_crystal_colour colourless
_exptl_crystal_density_diffrn 1.202
_exptl_crystal_density_method 'not measured'
_exptl_crystal_description needle
_exptl_crystal_F_000 340
_exptl_crystal_size_max 0.3
_exptl_crystal_size_mid 0.3
_exptl_crystal_size_min 0.2
_refine_diff_density_max 0.141
_refine_diff_density_min -0.202
_refine_ls_extinction_method none
_refine_ls_goodness_of_fit_ref 0.992
_refine_ls_hydrogen_treatment refall
_refine_ls_matrix_type full
_refine_ls_number_parameters 153
_refine_ls_number_reflns 3053
_refine_ls_number_restraints 0
_refine_ls_restrained_S_all 0.992
_refine_ls_R_factor_all 0.1491
_refine_ls_R_factor_gt 0.0449
_refine_ls_shift/su_max 0.003
_refine_ls_shift/su_mean 0.001
_refine_ls_structure_factor_coef Fsqd
_refine_ls_weighting_details 'calc w = 1/[\s^2^(Fo^2^)+(0.0591P)^2^] where P = (Fo^2^+2Fc^2^)/3'
_refine_ls_weighting_scheme calc
_refine_ls_wR_factor_gt 0.1052
_refine_ls_wR_factor_ref 0.1312
_reflns_number_gt 1318
_reflns_number_total 3053
_reflns_threshold_expression I>2\s(I)
_cod_data_source_file bt6276.cif
_cod_data_source_block I
_cod_depositor_comments
;
The following automatic conversions were performed:

'_chemical_melting_point' value '62\%' was changed to '335.15' - it
was converted from degrees Celsius(C) to Kelvins(K).

Automatic conversion script
Id: cif_fix_values 1646 2011-03-28 12:23:43Z adriana 

The following automatic conversions were performed:

'_chemical_melting_point' value '62\%' was changed to '335.15' - it
was converted from degrees Celsius(C) to Kelvins(K).

Automatic conversion script
Id: cif_fix_values 1715 2011-07-08 13:25:40Z adriana 
;
_cod_original_sg_symbol_H-M 'P 21/c'
_cod_database_code 2201834
_cod_database_fobs_code 2201834

loop_
_symmetry_equiv_pos_as_xyz
'x, y, z'
'-x, y+1/2, -z+1/2'
'-x, -y, -z'
'x, -y-1/2, z-1/2'

loop_
_atom_site_label
_atom_site_fract_x
_atom_site_fract_y
_atom_site_fract_z
_atom_site_U_iso_or_equiv
_atom_site_adp_type
_atom_site_calc_flag
_atom_site_refinement_flags
_atom_site_occupancy
_atom_site_disorder_assembly
_atom_site_disorder_group
_atom_site_type_symbol
O1 0.17490(12) 0.31145(8) -0.05794(11) 0.0485(3) Uani d . 1 . . O
C2 0.07109(17) 0.49919(12) -0.12096(15) 0.0405(3) Uani d . 1 . . C
H2 0.1192(18) 0.4974(14) -0.2046(19) 0.056(4) Uiso d . 1 . . H
C1 0.08722(15) 0.40293(11) -0.02389(15) 0.0359(3) Uani d . 1 . . C
C3 0.01473(17) 0.40407(12) 0.09822(16) 0.0396(3) Uani d . 1 . . C
H3 0.0248(15) 0.3394(13) 0.1655(16) 0.041(4) Uiso d . 1 . . H
C4 0.19920(19) 0.21175(12) 0.04228(18) 0.0433(3) Uani d . 1 . . C
H41 0.0989(18) 0.1743(14) 0.0394(18) 0.055(5) Uiso d . 1 . . H
H42 0.2464(18) 0.2379(14) 0.149(2) 0.057(5) Uiso d . 1 . . H
C5 0.30540(19) 0.12785(13) -0.01402(18) 0.0448(3) Uani d . 1 . . C
H51 0.2603(17) 0.1093(13) -0.120(2) 0.051(4) Uiso d . 1 . . H
H52 0.4042(18) 0.1690(14) -0.0138(19) 0.063(5) Uiso d . 1 . . H
C6 0.32979(15) 0.01729(11) 0.08147(15) 0.0380(3) Uani d . 1 . . C
C7 0.2447(2) -0.08291(14) 0.0338(2) 0.0517(4) Uani d . 1 . . C
H7 0.171(2) -0.0792(14) -0.064(2) 0.065(5) Uiso d . 1 . . H
C8 0.2610(2) -0.18284(14) 0.1243(2) 0.0607(5) Uani d . 1 . . C
H8 0.200(2) -0.2513(18) 0.094(2) 0.082(6) Uiso d . 1 . . H
C9 0.3636(2) -0.18409(13) 0.2643(2) 0.0584(5) Uani d . 1 . . C
H9 0.372(2) -0.2528(16) 0.326(2) 0.071(5) Uiso d . 1 . . H
C10 0.4519(2) -0.08611(14) 0.3135(2) 0.0542(4) Uani d . 1 . . C
H10 0.530(2) -0.0850(15) 0.414(2) 0.075(6) Uiso d . 1 . . H
C11 0.43395(18) 0.01403(14) 0.22327(18) 0.0475(4) Uani d . 1 . . C
H11 0.492(2) 0.0800(15) 0.254(2) 0.063(5) Uiso d . 1 . . H

loop_
_atom_site_aniso_label
_atom_site_aniso_U_11
_atom_site_aniso_U_22
_atom_site_aniso_U_33
_atom_site_aniso_U_12
_atom_site_aniso_U_13
_atom_site_aniso_U_23
O1 0.0647(7) 0.0396(5) 0.0473(6) 0.0162(5) 0.0257(5) 0.0092(4)
C2 0.0474(7) 0.0398(7) 0.0384(7) 0.0022(6) 0.0179(6) 0.0034(6)
C1 0.0388(7) 0.0323(6) 0.0378(7) 0.0022(5) 0.0114(6) 0.0003(5)
C3 0.0488(8) 0.0334(7) 0.0388(7) 0.0031(6) 0.0143(6) 0.0067(6)
C4 0.0510(9) 0.0367(7) 0.0457(8) 0.0095(6) 0.0182(7) 0.0080(6)
C5 0.0509(9) 0.0415(7) 0.0441(8) 0.0091(7) 0.0157(7) 0.0032(7)
C6 0.0422(7) 0.0342(6) 0.0406(7) 0.0084(6) 0.0153(6) -0.0013(6)
C7 0.0540(9) 0.0463(8) 0.0526(9) 0.0017(7) 0.0075(8) -0.0085(7)
C8 0.0727(11) 0.0359(8) 0.0756(12) -0.0054(8) 0.0213(10) -0.0071(8)
C9 0.0780(12) 0.0372(8) 0.0664(11) 0.0145(8) 0.0299(10) 0.0097(8)
C10 0.0610(10) 0.0533(9) 0.0472(9) 0.0150(8) 0.0100(8) 0.0070(8)
C11 0.0481(8) 0.0429(8) 0.0503(8) 0.0010(7) 0.0089(7) 0.0003(7)

loop_
_atom_type_symbol
_atom_type_description
_atom_type_scat_dispersion_real
_atom_type_scat_dispersion_imag
_atom_type_scat_source
C C 0.0033 0.0016 'International Tables Vol C Tables 4.2.6.8 and 6.1.1.4'
H H 0.0000 0.0000 'International Tables Vol C Tables 4.2.6.8 and 6.1.1.4'
O O 0.0106 0.0060 'International Tables Vol C Tables 4.2.6.8 and 6.1.1.4'

loop_
_geom_angle_atom_site_label_1
_geom_angle_atom_site_label_2
_geom_angle_atom_site_label_3
_geom_angle_site_symmetry_1
_geom_angle
C1 O1 C4 . 118.15(10)
C3 C2 C1 3_565 121.20(12)
C3 C2 H2 3_565 120.2(10)
C1 C2 H2 . 118.6(10)
O1 C1 C2 . 116.15(12)
O1 C1 C3 . 124.87(11)
C2 C1 C3 . 118.98(12)
C2 C3 C1 3_565 119.82(12)
C2 C3 H3 3_565 120.1(8)
C1 C3 H3 . 120.1(8)
O1 C4 C5 . 107.93(12)
O1 C4 H41 . 108.6(9)
C5 C4 H41 . 110.8(9)
O1 C4 H42 . 109.5(10)
C5 C4 H42 . 110.3(9)
H41 C4 H42 . 109.7(14)
C6 C5 C4 . 110.95(12)
C6 C5 H51 . 110.4(9)
C4 C5 H51 . 108.2(9)
C6 C5 H52 . 112.1(9)
C4 C5 H52 . 109.1(9)
H51 C5 H52 . 105.8(13)
C7 C6 C11 . 117.71(14)
C7 C6 C5 . 121.03(14)
C11 C6 C5 . 121.21(13)
C6 C7 C8 . 121.40(16)
C6 C7 H7 . 117.0(10)
C8 C7 H7 . 121.6(10)
C9 C8 C7 . 120.04(16)
C9 C8 H8 . 118.1(12)
C7 C8 H8 . 121.8(12)
C8 C9 C10 . 119.79(16)
C8 C9 H9 . 119.2(11)
C10 C9 H9 . 121.1(11)
C9 C10 C11 . 119.91(17)
C9 C10 H10 . 121.7(10)
C11 C10 H10 . 118.4(10)
C10 C11 C6 . 121.15(16)
C10 C11 H11 . 121.2(11)
C6 C11 H11 . 117.7(11)

loop_
_geom_bond_atom_site_label_1
_geom_bond_atom_site_label_2
_geom_bond_site_symmetry_2
_geom_bond_distance
_geom_bond_publ_flag
O1 C1 . 1.3756(15) ?
O1 C4 . 1.4275(16) ?
C2 C3 3_565 1.3801(19) ?
C2 C1 . 1.3809(18) ?
C2 H2 . 0.943(17) ?
C1 C3 . 1.3899(19) ?
C3 C2 3_565 1.3801(19) ?
C3 H3 . 0.940(15) ?
C4 C5 . 1.509(2) ?
C4 H41 . 0.986(15) ?
C4 H42 . 0.992(18) ?
C5 C6 . 1.5040(19) ?
C5 H51 . 0.966(17) ?
C5 H52 . 0.998(16) ?
C6 C7 . 1.379(2) ?
C6 C11 . 1.388(2) ?
C7 C8 . 1.380(2) ?
C7 H7 . 0.968(18) ?
C8 C9 . 1.369(3) ?
C8 H8 . 0.95(2) ?
C9 C10 . 1.375(2) ?
C9 H9 . 0.947(18) ?
C10 C11 . 1.380(2) ?
C10 H10 . 1.01(2) ?
C11 H11 . 0.917(17) ?

loop_
_geom_torsion_atom_site_label_1
_geom_torsion_atom_site_label_2
_geom_torsion_atom_site_label_3
_geom_torsion_atom_site_label_4
_geom_torsion_site_symmetry_1
_geom_torsion_site_symmetry_4
_geom_torsion
C4 O1 C1 C2 . . 177.88(13)
C4 O1 C1 C3 . . -2.65(19)
C3 C2 C1 O1 3_565 . 179.78(13)
C3 C2 C1 C3 3_565 . 0.3(2)
O1 C1 C3 C2 . 3_565 -179.73(13)
C2 C1 C3 C2 . 3_565 -0.3(2)
C1 O1 C4 C5 . . -176.74(13)
O1 C4 C5 C6 . . -177.03(12)
C4 C5 C6 C7 . . 96.80(17)
C4 C5 C6 C11 . . -80.52(18)
C11 C6 C7 C8 . . 0.7(2)
C5 C6 C7 C8 . . -176.75(15)
C6 C7 C8 C9 . . -0.2(3)
C7 C8 C9 C10 . . -0.9(3)
C8 C9 C10 C11 . . 1.6(3)
C9 C10 C11 C6 . . -1.2(2)
C7 C6 C11 C10 . . 0.1(2)
C5 C6 C11 C10 . . 177.47(14)
